data_4317028
loop_
_publ_author_name
'Geng Bang Jin'
'Emilie Ringe'
'Gary J. Long'
'Fernande Grandjean'
'Moulay T. Sougrati'
'Eun Sang Choi'
'Daniel M. Wells'
'Mahalingam Balasubramanian'
'James A. Ibers'

_publ_section_title
;
 Structural, Electronic, and Magnetic Properties of UFeS3 and UFeSe3
;
_journal_name_full 'Inorganic Chemistry'
_journal_page_first 10455
_journal_page_last 10467
_journal_paper_doi 10.1021/ic101474e
_journal_volume 49
_journal_year 2010
_chemical_formula_moiety 'U Fe S3'
_chemical_formula_sum 'Fe S3 U'
_chemical_formula_weight 390.06
_chemical_name_common 'Uranium iron sulfide'
_chemical_name_systematic
; 

 ? 

;
_space_group_IT_number 63
_symmetry_cell_setting orthorhombic
_symmetry_space_group_name_Hall '-C 2c 2'
_symmetry_space_group_name_H-M 'C m c m'
_atom_sites_solution_primary direct
_atom_sites_solution_secondary difmap
_audit_creation_method SHELXL-97
_cell_angle_alpha 90.00
_cell_angle_beta 90.00
_cell_angle_gamma 90.00
_cell_formula_units_Z 4
_cell_length_a 3.79110(10)
_cell_length_b 11.5746(3)
_cell_length_c 8.6888(2)
_cell_measurement_reflns_used 2022
_cell_measurement_temperature 80(2)
_cell_measurement_theta_max 28.50
_cell_measurement_theta_min 3.52
_cell_volume 381.269(17)
_computing_cell_refinement 'APEX2 v2.0-2 (Bruker, 2005)'
_computing_data_collection 'APEX2 v2.1-4 (Bruker, 2007)'
_computing_data_reduction 'SAINT version 7.23a (Bruker, 2005)'
_computing_molecular_graphics 'CrystalMaker for Windows ver. 2.0.6 (2008)'
_computing_publication_material 'SHELXTL-97 (Sheldrick, 1997)'
_computing_structure_refinement 'SHELXL-97 (Sheldrick, 2008)'
_computing_structure_solution 'SHELXS-97 (Sheldrick, 2008)'
_diffrn_ambient_temperature 80(2)
_diffrn_measured_fraction_theta_full 0.956
_diffrn_measured_fraction_theta_max 0.956
_diffrn_measurement_device_type 'Bruker APEX-II CCD'
_diffrn_measurement_method '\f and \w scans'
_diffrn_radiation_monochromator graphite
_diffrn_radiation_source 'fine-focus sealed tube'
_diffrn_radiation_type MoK\a
_diffrn_radiation_wavelength 0.71073
_diffrn_reflns_av_R_equivalents 0.0177
_diffrn_reflns_av_sigmaI/netI 0.0096
_diffrn_reflns_limit_h_max 5
_diffrn_reflns_limit_h_min -5
_diffrn_reflns_limit_k_max 15
_diffrn_reflns_limit_k_min -15
_diffrn_reflns_limit_l_max 11
_diffrn_reflns_limit_l_min -11
_diffrn_reflns_number 2186
_diffrn_reflns_theta_full 28.54
_diffrn_reflns_theta_max 28.54
_diffrn_reflns_theta_min 3.52
_exptl_absorpt_coefficient_mu 47.616
_exptl_absorpt_correction_T_max 0.2690
_exptl_absorpt_correction_T_min 0.0367
_exptl_absorpt_correction_type numerical
_exptl_absorpt_process_details 'faces indexed'
_exptl_crystal_colour black
_exptl_crystal_density_diffrn 6.795
_exptl_crystal_density_meas ?
_exptl_crystal_density_method 'not measured'
_exptl_crystal_description needle
_exptl_crystal_F_000 664
_exptl_crystal_size_max 0.354
_exptl_crystal_size_mid 0.040
_exptl_crystal_size_min 0.031
_refine_diff_density_max 1.597
_refine_diff_density_min -1.540
_refine_diff_density_rms 0.363
_refine_ls_extinction_coef 0.0049(4)
_refine_ls_extinction_expression Fc^*^=kFc[1+0.001xFc^2^\l^3^/sin(2\q)]^-1/4^
_refine_ls_extinction_method SHELXL
_refine_ls_goodness_of_fit_ref 1.599
_refine_ls_matrix_type full
_refine_ls_number_parameters 20
_refine_ls_number_reflns 282
_refine_ls_number_restraints 0
_refine_ls_restrained_S_all 1.599
_refine_ls_R_factor_all 0.0152
_refine_ls_R_factor_gt 0.0152
_refine_ls_shift/su_max 0.001
_refine_ls_shift/su_mean 0.000
_refine_ls_structure_factor_coef Fsqd
_refine_ls_weighting_details
; calc 

 [1.00000+0.00000exp(0.00(sin\q/\l)^2^)]/ 

   [\s^2^(Fo^2^)+0.0000+0.0000*P+(0.0279P)^2^+0.0000sin\q/\l] 

 where P = 1.00000Fo^2^ + 0.00000Fc^2^ 

;
_refine_ls_weighting_scheme calc
_refine_ls_wR_factor_gt 0.0489
_refine_ls_wR_factor_ref 0.0489
_reflns_number_gt 282
_reflns_number_total 282
_reflns_threshold_expression >2sigma(I)
_cod_data_source_file ic101474e_si_002_2.cif
_cod_data_source_block UFeS380K
_cod_depositor_comments
;
The following automatic conversions were performed:

'_exptl_crystal_density_meas' value 'not measured' was changed to '?'
- the value is perceived as not measured.

Automatic conversion script
Id: cif_fix_values 3008 2015-01-20 13:52:24Z robertas 
;
_cod_database_code 4317028

loop_
_symmetry_equiv_pos_as_xyz
'x, y, z'
'-x, -y, z+1/2'
'-x, y, -z+1/2'
'x, -y, -z'
'x+1/2, y+1/2, z'
'-x+1/2, -y+1/2, z+1/2'
'-x+1/2, y+1/2, -z+1/2'
'x+1/2, -y+1/2, -z'
'-x, -y, -z'
'x, y, -z-1/2'
'x, -y, z-1/2'
'-x, y, z'
'-x+1/2, -y+1/2, -z'
'x+1/2, y+1/2, -z-1/2'
'x+1/2, -y+1/2, z-1/2'
'-x+1/2, y+1/2, z'

loop_
_atom_site_label
_atom_site_type_symbol
_atom_site_fract_x
_atom_site_fract_y
_atom_site_fract_z
_atom_site_U_iso_or_equiv
_atom_site_adp_type
_atom_site_occupancy
_atom_site_symmetry_multiplicity
_atom_site_calc_flag
_atom_site_refinement_flags
_atom_site_disorder_assembly
_atom_site_disorder_group
U U 0.0000 0.75591(2) 0.2500 0.0056(2) Uani 1 4 d S . .
Fe Fe 0.0000 0.0000 0.0000 0.0074(3) Uani 1 4 d S . .
S1 S 0.0000 0.35875(11) 0.05679(12) 0.0058(3) Uani 1 2 d S . .
S2 S 0.0000 0.08305(15) 0.2500 0.0062(4) Uani 1 4 d S . .

loop_
_atom_site_aniso_label
_atom_site_aniso_U_11
_atom_site_aniso_U_22
_atom_site_aniso_U_33
_atom_site_aniso_U_23
_atom_site_aniso_U_13
_atom_site_aniso_U_12
U 0.0042(3) 0.0062(3) 0.0063(3) 0.000 0.000 0.000
Fe 0.0079(5) 0.0079(6) 0.0063(5) -0.0011(3) 0.000 0.000
S1 0.0052(5) 0.0062(6) 0.0060(5) -0.0006(4) 0.000 0.000
S2 0.0062(7) 0.0074(9) 0.0050(7) 0.000 0.000 0.000

loop_
_atom_type_symbol
_atom_type_description
_atom_type_scat_dispersion_real
_atom_type_scat_dispersion_imag
_atom_type_scat_source
S S 0.1246 0.1234 'International Tables Vol C Tables 4.2.6.8 and 6.1.1.4'
Fe Fe 0.3463 0.8444 'International Tables Vol C Tables 4.2.6.8 and 6.1.1.4'
U U -9.6767 9.6646 'International Tables Vol C Tables 4.2.6.8 and 6.1.1.4'

loop_
_geom_angle_atom_site_label_1
_geom_angle_atom_site_label_2
_geom_angle_atom_site_label_3
_geom_angle
_geom_angle_site_symmetry_1
_geom_angle_site_symmetry_3
_geom_angle_publ_flag
S2 U S2 86.91(5) 5_455 5 ?
S2 U S1 140.79(2) 5_455 14_556 ?
S2 U S1 80.96(3) 5 14_556 ?
S2 U S1 80.96(3) 5_455 5_455 ?
S2 U S1 140.79(2) 5 5_455 ?
S1 U S1 129.65(5) 14_556 5_455 ?
S2 U S1 140.79(2) 5_455 5 ?
S2 U S1 80.96(3) 5 5 ?
S1 U S1 73.74(4) 14_556 5 ?
S1 U S1 85.30(3) 5_455 5 ?
S2 U S1 80.96(3) 5_455 14_456 ?
S2 U S1 140.79(2) 5 14_456 ?
S1 U S1 85.30(3) 14_556 14_456 ?
S1 U S1 73.74(4) 5_455 14_456 ?
S1 U S1 129.65(5) 5 14_456 ?
S2 U S1 71.123(18) 5_455 9_565 ?
S2 U S1 71.123(18) 5 9_565 ?
S1 U S1 136.614(19) 14_556 9_565 ?
S1 U S1 69.66(3) 5_455 9_565 ?
S1 U S1 69.66(3) 5 9_565 ?
S1 U S1 136.614(18) 14_456 9_565 ?
S2 U S1 71.123(18) 5_455 2_565 ?
S2 U S1 71.123(18) 5 2_565 ?
S1 U S1 69.66(3) 14_556 2_565 ?
S1 U S1 136.614(18) 5_455 2_565 ?
S1 U S1 136.614(18) 5 2_565 ?
S1 U S1 69.66(3) 14_456 2_565 ?
S1 U S1 127.07(5) 9_565 2_565 ?
S2 U Fe 125.134(16) 5_455 2_565 ?
S2 U Fe 125.134(16) 5 2_565 ?
S1 U Fe 45.333(19) 14_556 2_565 ?
S1 U Fe 91.63(2) 5_455 2_565 ?
S1 U Fe 91.63(2) 5 2_565 ?
S1 U Fe 45.333(19) 14_456 2_565 ?
S1 U Fe 154.02(2) 9_565 2_565 ?
S1 U Fe 78.91(2) 2_565 2_565 ?
S2 U Fe 125.134(16) 5_455 1_565 ?
S2 U Fe 125.134(16) 5 1_565 ?
S1 U Fe 91.63(2) 14_556 1_565 ?
S1 U Fe 45.333(19) 5_455 1_565 ?
S1 U Fe 45.333(19) 5 1_565 ?
S1 U Fe 91.63(2) 14_456 1_565 ?
S1 U Fe 78.91(2) 9_565 1_565 ?
S1 U Fe 154.02(2) 2_565 1_565 ?
Fe U Fe 75.110(5) 2_565 1_565 ?
S2 U S2 136.55(2) 5_455 1_565 ?
S2 U S2 136.55(2) 5 1_565 ?
S1 U S2 64.82(2) 14_556 1_565 ?
S1 U S2 64.82(2) 5_455 1_565 ?
S1 U S2 64.82(2) 5 1_565 ?
S1 U S2 64.82(2) 14_456 1_565 ?
S1 U S2 116.47(2) 9_565 1_565 ?
S1 U S2 116.47(2) 2_565 1_565 ?
Fe U S2 37.555(2) 2_565 1_565 ?
Fe U S2 37.555(2) 1_565 1_565 ?
S2 U U 46.55(2) 5_455 1_455 ?
S2 U U 133.45(2) 5 1_455 ?
S1 U U 132.648(16) 14_556 1_455 ?
S1 U U 47.352(16) 5_455 1_455 ?
S1 U U 132.648(16) 5 1_455 ?
S1 U U 47.352(16) 14_456 1_455 ?
S1 U U 90.0 9_565 1_455 ?
S1 U U 90.0 2_565 1_455 ?
Fe U U 90.0 2_565 1_455 ?
Fe U U 90.0 1_565 1_455 ?
S2 U U 90.0 1_565 1_455 ?
S2 U U 133.45(2) 5_455 1_655 ?
S2 U U 46.55(2) 5 1_655 ?
S1 U U 47.352(16) 14_556 1_655 ?
S1 U U 132.648(16) 5_455 1_655 ?
S1 U U 47.352(16) 5 1_655 ?
S1 U U 132.648(16) 14_456 1_655 ?
S1 U U 90.0 9_565 1_655 ?
S1 U U 90.0 2_565 1_655 ?
Fe U U 90.0 2_565 1_655 ?
Fe U U 90.0 1_565 1_655 ?
S2 U U 90.0 1_565 1_655 ?
U U U 180.0 1_455 1_655 ?
S2 U Fe 33.320(7) 5_455 5_455 ?
S2 U Fe 78.18(2) 5 5_455 ?
S1 U Fe 158.57(2) 14_556 5_455 ?
S1 U Fe 71.27(2) 5_455 5_455 ?
S1 U Fe 107.47(2) 5 5_455 ?
S1 U Fe 108.029(18) 14_456 5_455 ?
S1 U Fe 37.831(16) 9_565 5_455 ?
S1 U Fe 98.69(2) 2_565 5_455 ?
Fe U Fe 152.675(1) 2_565 5_455 ?
Fe U Fe 104.347(2) 1_565 5_455 ?
S2 U Fe 135.775(2) 1_565 5_455 ?
U U Fe 62.704(1) 1_455 5_455 ?
U U Fe 117.296(2) 1_655 5_455 ?
S2 U Fe 78.18(2) 5_455 5 ?
S2 U Fe 33.320(7) 5 5 ?
S1 U Fe 108.029(18) 14_556 5 ?
S1 U Fe 107.47(2) 5_455 5 ?
S1 U Fe 71.27(2) 5 5 ?
S1 U Fe 158.57(2) 14_456 5 ?
S1 U Fe 37.831(15) 9_565 5 ?
S1 U Fe 98.69(2) 2_565 5 ?
Fe U Fe 152.675(1) 2_565 5 ?
Fe U Fe 104.347(2) 1_565 5 ?
S2 U Fe 135.775(2) 1_565 5 ?
U U Fe 117.296(2) 1_455 5 ?
U U Fe 62.704(1) 1_655 5 ?
Fe U Fe 54.592(3) 5_455 5 ?
S2 U Fe 33.320(7) 5_455 6_455 ?
S2 U Fe 78.18(2) 5 6_455 ?
S1 U Fe 107.47(2) 14_556 6_455 ?
S1 U Fe 108.029(18) 5_455 6_455 ?
S1 U Fe 158.57(2) 5 6_455 ?
S1 U Fe 71.27(2) 14_456 6_455 ?
S1 U Fe 98.69(2) 9_565 6_455 ?
S1 U Fe 37.831(16) 2_565 6_455 ?
Fe U Fe 104.347(1) 2_565 6_455 ?
Fe U Fe 152.675(1) 1_565 6_455 ?
S2 U Fe 135.775(2) 1_565 6_455 ?
U U Fe 62.704(1) 1_455 6_455 ?
U U Fe 117.296(1) 1_655 6_455 ?
Fe U Fe 63.406(3) 5_455 6_455 ?
Fe U Fe 88.450(5) 5 6_455 ?
S2 Fe S2 180.0 . 9 ?
S2 Fe S1 85.27(4) . 13 ?
S2 Fe S1 94.73(4) 9 13 ?
S2 Fe S1 94.73(4) . 5_445 ?
S2 Fe S1 85.27(4) 9 5_445 ?
S1 Fe S1 180.00(6) 13 5_445 ?
S2 Fe S1 85.27(4) . 13_455 ?
S2 Fe S1 94.73(4) 9 13_455 ?
S1 Fe S1 95.97(4) 13 13_455 ?
S1 Fe S1 84.03(4) 5_445 13_455 ?
S2 Fe S1 94.73(4) . 5_545 ?
S2 Fe S1 85.27(4) 9 5_545 ?
S1 Fe S1 84.03(4) 13 5_545 ?
S1 Fe S1 95.97(4) 5_445 5_545 ?
S1 Fe S1 180.00(6) 13_455 5_545 ?
S2 Fe U 103.68(4) . 9_565 ?
S2 Fe U 76.32(4) 9 9_565 ?
S1 Fe U 51.25(2) 13 9_565 ?
S1 Fe U 128.75(2) 5_445 9_565 ?
S1 Fe U 51.25(2) 13_455 9_565 ?
S1 Fe U 128.75(2) 5_545 9_565 ?
S2 Fe U 76.32(4) . 1_545 ?
S2 Fe U 103.68(4) 9 1_545 ?
S1 Fe U 128.75(2) 13 1_545 ?
S1 Fe U 51.25(2) 5_445 1_545 ?
S1 Fe U 128.75(2) 13_455 1_545 ?
S1 Fe U 51.25(2) 5_545 1_545 ?
U Fe U 180.000(5) 9_565 1_545 ?
S2 Fe Fe 90.0 . 1_655 ?
S2 Fe Fe 90.0 9 1_655 ?
S1 Fe Fe 42.02(2) 13 1_655 ?
S1 Fe Fe 137.98(2) 5_445 1_655 ?
S1 Fe Fe 137.98(2) 13_455 1_655 ?
S1 Fe Fe 42.02(2) 5_545 1_655 ?
U Fe Fe 90.0 9_565 1_655 ?
U Fe Fe 90.0 1_545 1_655 ?
S2 Fe Fe 90.0 . 1_455 ?
S2 Fe Fe 90.0 9 1_455 ?
S1 Fe Fe 137.98(2) 13 1_455 ?
S1 Fe Fe 42.02(2) 5_445 1_455 ?
S1 Fe Fe 42.02(2) 13_455 1_455 ?
S1 Fe Fe 137.98(2) 5_545 1_455 ?
U Fe Fe 90.0 9_565 1_455 ?
U Fe Fe 90.0 1_545 1_455 ?
Fe Fe Fe 180.0 1_655 1_455 ?
S2 Fe U 140.40(3) . 13_455 ?
S2 Fe U 39.60(3) 9 13_455 ?
S1 Fe U 134.29(2) 13 13_455 ?
S1 Fe U 45.71(2) 5_445 13_455 ?
S1 Fe U 90.97(2) 13_455 13_455 ?
S1 Fe U 89.03(2) 5_545 13_455 ?
U Fe U 104.347(1) 9_565 13_455 ?
U Fe U 75.653(2) 1_545 13_455 ?
Fe Fe U 117.296(1) 1_655 13_455 ?
Fe Fe U 62.704(1) 1_455 13_455 ?
S2 Fe U 39.60(3) . 5_545 ?
S2 Fe U 140.40(3) 9 5_545 ?
S1 Fe U 45.71(2) 13 5_545 ?
S1 Fe U 134.29(2) 5_445 5_545 ?
S1 Fe U 89.03(2) 13_455 5_545 ?
S1 Fe U 90.97(2) 5_545 5_545 ?
U Fe U 75.653(2) 9_565 5_545 ?
U Fe U 104.347(1) 1_545 5_545 ?
Fe Fe U 62.704(1) 1_655 5_545 ?
Fe Fe U 117.296(1) 1_455 5_545 ?
U Fe U 180.0 13_455 5_545 ?
S2 Fe U 140.40(3) . 13 ?
S2 Fe U 39.60(3) 9 13 ?
S1 Fe U 90.97(2) 13 13 ?
S1 Fe U 89.03(2) 5_445 13 ?
S1 Fe U 134.29(2) 13_455 13 ?
S1 Fe U 45.71(2) 5_545 13 ?
U Fe U 104.347(1) 9_565 13 ?
U Fe U 75.653(2) 1_545 13 ?
Fe Fe U 62.704(1) 1_655 13 ?
Fe Fe U 117.296(1) 1_455 13 ?
U Fe U 54.592(3) 13_455 13 ?
U Fe U 125.408(3) 5_545 13 ?
S2 Fe U 39.60(3) . 5_445 ?
S2 Fe U 140.40(3) 9 5_445 ?
S1 Fe U 89.03(2) 13 5_445 ?
S1 Fe U 90.97(2) 5_445 5_445 ?
S1 Fe U 45.71(2) 13_455 5_445 ?
S1 Fe U 134.29(2) 5_545 5_445 ?
U Fe U 75.653(2) 9_565 5_445 ?
U Fe U 104.347(1) 1_545 5_445 ?
Fe Fe U 117.296(1) 1_655 5_445 ?
Fe Fe U 62.704(1) 1_455 5_445 ?
U Fe U 125.408(3) 13_455 5_445 ?
U Fe U 54.592(3) 5_545 5_445 ?
U Fe U 180.000(4) 13 5_445 ?
S2 Fe S1 120.65(4) . 9 ?
S2 Fe S1 59.35(4) 9 9 ?
S1 Fe S1 127.84(2) 13 9 ?
S1 Fe S1 52.16(2) 5_445 9 ?
S1 Fe S1 127.84(2) 13_455 9 ?
S1 Fe S1 52.16(2) 5_545 9 ?
U Fe S1 135.668(15) 9_565 9 ?
U Fe S1 44.332(15) 1_545 9 ?
Fe Fe S1 90.0 1_655 9 ?
Fe Fe S1 90.0 1_455 9 ?
U Fe S1 39.321(10) 13_455 9 ?
U Fe S1 140.679(10) 5_545 9 ?
U Fe S1 39.321(10) 13 9 ?
U Fe S1 140.679(10) 5_445 9 ?
S2 Fe S1 59.35(4) . . ?
S2 Fe S1 120.65(4) 9 . ?
S1 Fe S1 52.16(2) 13 . ?
S1 Fe S1 127.84(2) 5_445 . ?
S1 Fe S1 52.16(2) 13_455 . ?
S1 Fe S1 127.84(2) 5_545 . ?
U Fe S1 44.332(15) 9_565 . ?
U Fe S1 135.668(15) 1_545 . ?
Fe Fe S1 90.0 1_655 . ?
Fe Fe S1 90.0 1_455 . ?
U Fe S1 140.680(10) 13_455 . ?
U Fe S1 39.320(10) 5_545 . ?
U Fe S1 140.680(10) 13 . ?
U Fe S1 39.320(10) 5_445 . ?
S1 Fe S1 180.0 9 . ?
Fe S1 Fe 95.97(4) 5 5_455 ?
Fe S1 U 83.414(11) 5 5_545 ?
Fe S1 U 153.12(5) 5_455 5_545 ?
Fe S1 U 153.12(5) 5 5_445 ?
Fe S1 U 83.414(11) 5_455 5_445 ?
U S1 U 85.30(3) 5_545 5_445 ?
Fe S1 U 96.46(3) 5 9_565 ?
Fe S1 U 96.46(3) 5_455 9_565 ?
U S1 U 110.34(3) 5_545 9_565 ?
U S1 U 110.34(3) 5_445 9_565 ?
Fe S1 Fe 127.84(2) 5 . ?
Fe S1 Fe 127.84(2) 5_455 . ?
U S1 Fe 69.41(2) 5_545 . ?
U S1 Fe 69.41(2) 5_445 . ?
U S1 Fe 56.76(2) 9_565 . ?
Fe S1 Fe 68.13(2) 5 6 ?
Fe S1 Fe 103.93(3) 5_455 6 ?
U S1 Fe 50.858(16) 5_545 6 ?
U S1 Fe 85.87(2) 5_445 6 ?
U S1 Fe 155.395(8) 9_565 6 ?
Fe S1 Fe 116.90(2) . 6 ?
Fe S1 Fe 103.93(3) 5 6_455 ?
Fe S1 Fe 68.13(2) 5_455 6_455 ?
U S1 Fe 85.87(2) 5_545 6_455 ?
U S1 Fe 50.858(16) 5_445 6_455 ?
U S1 Fe 155.395(8) 9_565 6_455 ?
Fe S1 Fe 116.90(2) . 6_455 ?
Fe S1 Fe 48.749(11) 6 6_455 ?
Fe S1 U 130.83(3) 5 9_465 ?
Fe S1 U 59.017(13) 5_455 9_465 ?
U S1 U 138.37(4) 5_545 9_465 ?
U S1 U 71.450(11) 5_445 9_465 ?
U S1 U 51.852(10) 9_565 9_465 ?
Fe S1 U 70.207(15) . 9_465 ?
Fe S1 U 152.395(16) 6 9_465 ?
Fe S1 U 103.713(5) 6_455 9_465 ?
Fe S1 U 59.017(13) 5 9_665 ?
Fe S1 U 130.83(3) 5_455 9_665 ?
U S1 U 71.450(11) 5_545 9_665 ?
U S1 U 138.37(4) 5_445 9_665 ?
U S1 U 51.852(10) 9_565 9_665 ?
Fe S1 U 70.207(15) . 9_665 ?
Fe S1 U 103.713(5) 6 9_665 ?
Fe S1 U 152.395(16) 6_455 9_665 ?
U S1 U 103.70(2) 9_465 9_665 ?
Fe S1 U 57.62(2) 5 . ?
Fe S1 U 57.62(2) 5_455 . ?
U S1 U 101.17(3) 5_545 . ?
U S1 U 101.17(3) 5_445 . ?
U S1 U 136.53(3) 9_565 . ?
Fe S1 U 166.71(3) . . ?
Fe S1 U 51.540(12) 6 . ?
Fe S1 U 51.540(12) 6_455 . ?
U S1 U 116.634(16) 9_465 . ?
U S1 U 116.634(16) 9_665 . ?
Fe S1 Fe 83.94(3) 5 6_454 ?
Fe S1 Fe 51.491(19) 5_455 6_454 ?
U S1 Fe 153.68(2) 5_545 6_454 ?
U S1 Fe 115.140(13) 5_445 6_454 ?
U S1 Fe 48.602(15) 9_565 6_454 ?
Fe S1 Fe 101.14(2) . 6_454 ?
Fe S1 Fe 141.39(3) 6 6_454 ?
Fe S1 Fe 119.617(16) 6_455 6_454 ?
U S1 Fe 46.989(8) 9_465 6_454 ?
U S1 Fe 82.253(15) 9_665 6_454 ?
U S1 Fe 91.303(19) . 6_454 ?
Fe S2 Fe 132.26(7) . 2 ?
Fe S2 U 107.084(19) . 5_545 ?
Fe S2 U 107.084(19) 2 5_545 ?
Fe S2 U 107.084(19) . 5_445 ?
Fe S2 U 107.084(19) 2 5_445 ?
U S2 U 86.91(5) 5_545 5_445 ?
Fe S2 U 66.13(4) . 1_545 ?
Fe S2 U 66.13(4) 2 1_545 ?
U S2 U 136.55(2) 5_545 1_545 ?
U S2 U 136.55(2) 5_445 1_545 ?
Fe S2 Fe 57.930(7) . 1_455 ?
Fe S2 Fe 110.92(3) 2 1_455 ?
U S2 Fe 137.63(4) 5_545 1_455 ?
U S2 Fe 64.734(3) 5_445 1_455 ?
U S2 Fe 77.59(2) 1_545 1_455 ?
Fe S2 Fe 110.92(3) . 2_655 ?
Fe S2 Fe 57.930(8) 2 2_655 ?
U S2 Fe 64.734(3) 5_545 2_655 ?
U S2 Fe 137.63(4) 5_445 2_655 ?
U S2 Fe 77.59(2) 1_545 2_655 ?
Fe S2 Fe 155.18(4) 1_455 2_655 ?
Fe S2 Fe 110.92(3) . 2_455 ?
Fe S2 Fe 57.930(8) 2 2_455 ?
U S2 Fe 137.63(4) 5_545 2_455 ?
U S2 Fe 64.734(3) 5_445 2_455 ?
U S2 Fe 77.59(2) 1_545 2_455 ?
Fe S2 Fe 58.095(5) 1_455 2_455 ?
Fe S2 Fe 115.860(15) 2_655 2_455 ?
Fe S2 Fe 57.930(8) . 1_655 ?
Fe S2 Fe 110.92(3) 2 1_655 ?
U S2 Fe 64.734(3) 5_545 1_655 ?
U S2 Fe 137.63(4) 5_445 1_655 ?
U S2 Fe 77.59(2) 1_545 1_655 ?
Fe S2 Fe 115.860(15) 1_455 1_655 ?
Fe S2 Fe 58.095(5) 2_655 1_655 ?
Fe S2 Fe 155.18(4) 2_455 1_655 ?
Fe S2 U 179.35(6) . 9_566 ?
Fe S2 U 47.093(19) 2 9_566 ?
U S2 U 73.37(2) 5_545 9_566 ?
U S2 U 73.37(2) 5_445 9_566 ?
U S2 U 113.221(19) 1_545 9_566 ?
Fe S2 U 122.068(7) 1_455 9_566 ?
Fe S2 U 68.809(4) 2_655 9_566 ?
Fe S2 U 68.809(4) 2_455 9_566 ?
Fe S2 U 122.068(7) 1_655 9_566 ?
Fe S2 U 47.093(19) . 9_565 ?
Fe S2 U 179.35(6) 2 9_565 ?
U S2 U 73.37(2) 5_545 9_565 ?
U S2 U 73.37(2) 5_445 9_565 ?
U S2 U 113.221(19) 1_545 9_565 ?
Fe S2 U 68.809(3) 1_455 9_565 ?
Fe S2 U 122.068(7) 2_655 9_565 ?
Fe S2 U 122.068(7) 2_455 9_565 ?
Fe S2 U 68.809(3) 1_655 9_565 ?
U S2 U 133.56(4) 9_566 9_565 ?
Fe S2 U 73.38(3) . 1_445 ?
Fe S2 U 73.38(3) 2 1_445 ?
U S2 U 178.42(4) 5_545 1_445 ?
U S2 U 91.513(12) 5_445 1_445 ?
U S2 U 45.035(13) 1_545 1_445 ?
Fe S2 U 41.287(9) 1_455 1_445 ?
Fe S2 U 116.60(3) 2_655 1_445 ?
Fe S2 U 41.287(9) 2_455 1_445 ?
Fe S2 U 116.60(3) 1_655 1_445 ?
U S2 U 106.179(9) 9_566 1_445 ?
U S2 U 106.178(9) 9_565 1_445 ?

loop_
_geom_bond_atom_site_label_1
_geom_bond_atom_site_label_2
_geom_bond_distance
_geom_bond_site_symmetry_2
_geom_bond_publ_flag
U S2 2.7561(13) 5_455 ?
U S2 2.7561(13) 5 ?
U S1 2.7979(8) 14_556 ?
U S1 2.7979(8) 5_455 ?
U S1 2.7979(8) 5 ?
U S1 2.7979(8) 14_456 ?
U S1 2.9777(11) 9_565 ?
U S1 2.9777(11) 2_565 ?
U Fe 3.5638(2) 2_565 ?
U Fe 3.5638(2) 1_565 ?
U S2 3.7866(17) 1_565 ?
U U 3.7911 1_455 ?
U U 3.7911 1_655 ?
U Fe 4.13345(18) 5_455 ?
U Fe 4.13345(17) 5 ?
U Fe 4.13345(18) 6_455 ?
Fe S2 2.3754(7) . ?
Fe S2 2.3754(7) 9 ?
Fe S1 2.5514(8) 13 ?
Fe S1 2.5514(8) 5_445 ?
Fe S1 2.5514(8) 13_455 ?
Fe S1 2.5514(8) 5_545 ?
Fe U 3.5637(2) 9_565 ?
Fe U 3.5637(2) 1_545 ?
Fe Fe 3.7911 1_655 ?
Fe Fe 3.7911 1_455 ?
Fe U 4.13347(18) 13_455 ?
Fe U 4.13347(18) 5_545 ?
Fe U 4.13347(18) 13 ?
Fe U 4.13347(18) 5_445 ?
Fe S1 4.1816(12) 9 ?
Fe S1 4.1816(12) . ?
S1 Fe 2.5514(8) 5 ?
S1 Fe 2.5514(8) 5_455 ?
S1 U 2.7979(8) 5_545 ?
S1 U 2.7979(8) 5_445 ?
S1 U 2.9777(11) 9_565 ?
S1 Fe 4.5931(10) 6 ?
S1 Fe 4.5931(10) 6_455 ?
S1 U 4.8207(7) 9_465 ?
S1 U 4.8207(7) 9_665 ?
S1 Fe 5.4471(10) 6_454 ?
S2 Fe 2.3754(7) 2 ?
S2 U 2.7561(13) 5_545 ?
S2 U 2.7561(13) 5_445 ?
S2 U 3.7865(17) 1_545 ?
S2 Fe 4.4738(4) 1_455 ?
S2 Fe 4.4738(4) 2_655 ?
S2 Fe 4.4738(4) 2_455 ?
S2 Fe 4.4738(4) 1_655 ?
S2 U 4.7274(7) 9_566 ?
S2 U 4.7274(7) 9_565 ?
S2 U 5.3582(12) 1_445 ?
